data_1555494
loop_
_publ_author_name
'Schweighauser, Luca'
'Bodoky, Ina'
'Kessler, Simon N.'
'H\"aussinger, Daniel'
'Donsbach, Carsten'
'Wegner, Hermann A.'

_publ_section_title
;
 Bidentate Lewis Acid Catalyzed Domino Diels-Alder Reaction of Phthalazine
 for the Synthesis of Bridged Oligocyclic Tetrahydronaphthalenes.
;
_journal_issue 6
_journal_name_full 'Organic letters'
_journal_page_first 1330
_journal_page_last 1333
_journal_paper_doi 10.1021/acs.orglett.6b00276
_journal_volume 18
_journal_year 2016
_chemical_formula_moiety '4(H2 O), C19 H25 N O2'
_chemical_formula_sum 'C19 H33 N O6'
_chemical_formula_weight 371.46
_space_group_crystal_system monoclinic
_space_group_IT_number 14
_space_group_name_Hall '-P 2ybc'
_space_group_name_H-M_alt 'P 1 21/c 1'
_atom_sites_solution_hydrogens mixed
_audit_creation_date 2016-01-22
_audit_creation_method
;
Olex2 1.2
(compiled 2015.09.30 svn.r3233 for OlexSys, GUI svn.r5103)
;
_cell_angle_alpha 90
_cell_angle_beta 90.80(3)
_cell_angle_gamma 90
_cell_formula_units_Z 4
_cell_length_a 19.714(4)
_cell_length_b 6.3466(13)
_cell_length_c 16.045(3)
_cell_measurement_reflns_used 4523
_cell_measurement_temperature 100
_cell_measurement_theta_max 23.68
_cell_measurement_theta_min 2.065
_cell_volume 2007.3(7)
_computing_molecular_graphics 'Olex2 (Dolomanov et al., 2009)'
_computing_publication_material 'Olex2 (Dolomanov et al., 2009)'
_computing_structure_refinement 'ShelXL (Sheldrick, 2015)'
_computing_structure_solution 'ShelXT (Sheldrick, 2015)'
_diffrn_ambient_temperature 100
_diffrn_measured_fraction_theta_full 0.999
_diffrn_measured_fraction_theta_max 0.999
_diffrn_measurement_device_type 'STOE IPDS-2T'
_diffrn_measurement_method '\w scans'
_diffrn_radiation_type MoK\a
_diffrn_radiation_wavelength 0.71073
_diffrn_reflns_av_R_equivalents 0.0838
_diffrn_reflns_av_unetI/netI 0.0880
_diffrn_reflns_Laue_measured_fraction_full 0.999
_diffrn_reflns_Laue_measured_fraction_max 0.999
_diffrn_reflns_limit_h_max 23
_diffrn_reflns_limit_h_min -23
_diffrn_reflns_limit_k_max 7
_diffrn_reflns_limit_k_min -7
_diffrn_reflns_limit_l_max 16
_diffrn_reflns_limit_l_min -18
_diffrn_reflns_number 10634
_diffrn_reflns_point_group_measured_fraction_full 0.999
_diffrn_reflns_point_group_measured_fraction_max 0.999
_diffrn_reflns_theta_full 24.804
_diffrn_reflns_theta_max 24.804
_diffrn_reflns_theta_min 2.066
_diffrn_standards_number 0
_exptl_absorpt_coefficient_mu 0.090
_exptl_absorpt_correction_T_max 0.9984
_exptl_absorpt_correction_T_min 0.9868
_exptl_absorpt_correction_type numerical
_exptl_absorpt_process_details 'STOE X-AREA'
_exptl_crystal_colour colourless
_exptl_crystal_colour_primary colourless
_exptl_crystal_density_diffrn 1.229
_exptl_crystal_description plate
_exptl_crystal_F_000 808
_exptl_crystal_size_max 0.154
_exptl_crystal_size_mid 0.088
_exptl_crystal_size_min 0.017
_refine_diff_density_max 0.557
_refine_diff_density_min -0.352
_refine_diff_density_rms 0.054
_refine_ls_extinction_method none
_refine_ls_goodness_of_fit_ref 0.953
_refine_ls_hydrogen_treatment constr
_refine_ls_matrix_type full
_refine_ls_number_parameters 250
_refine_ls_number_reflns 3466
_refine_ls_number_restraints 0
_refine_ls_restrained_S_all 0.953
_refine_ls_R_factor_all 0.1195
_refine_ls_R_factor_gt 0.0668
_refine_ls_shift/su_max 0.003
_refine_ls_shift/su_mean 0.000
_refine_ls_structure_factor_coef Fsqd
_refine_ls_weighting_details 'w=1/[\s^2^(Fo^2^)+(0.0840P)^2^] where P=(Fo^2^+2Fc^2^)/3'
_refine_ls_weighting_scheme calc
_refine_ls_wR_factor_gt 0.1404
_refine_ls_wR_factor_ref 0.1632
_reflns_Friedel_coverage 0.000
_reflns_number_gt 2150
_reflns_number_total 3466
_reflns_threshold_expression 'I > 2\s(I)'
_cod_data_source_file ol6b00276_si_002.cif
_cod_data_source_block cdx067b_num009
_cod_database_code 1555494
_shelx_space_group_comment
;
The symmetry employed for this shelxl refinement is uniquely defined
by the following loop, which should always be used as a source of
symmetry information in preference to the above space-group names.
They are only intended as comments.
;
_olex2_refinement_description
;
1. Fixed Uiso
 At 1.2 times of:
  All C(H) groups, All C(H,H) groups
 At 1.5 times of:
  All C(H,H,H) groups, All O(H,H) groups
2.a Free rotating group:
 O03(H03A,H03B), O04(H04A,H04B), O05(H05A,H05B), O06(H06A,H06B)
2.b Ternary CH refined with riding coordinates:
 C08(H08), C07(H07), C12(H12), C10(H10), C09(H09), C14(H14)
2.c Secondary CH2 refined with riding coordinates:
 C11(H11A,H11B), C13(H13A,H13B), C17(H17A,H17B)
2.d Aromatic/amide H refined with riding coordinates:
 C05(H05), C02(H02), C03(H03), C04(H04)
2.e Idealised Me refined as rotating group:
 C19(H19A,H19B,H19C), C15(H15A,H15B,H15C), C18(H18A,H18B,H18C)
;
_shelx_shelxl_version_number 2014/7
_olex2_submission_special_instructions 'No special instructions were received'

loop_
_space_group_symop_operation_xyz
'x, y, z'
'-x, y+1/2, -z+1/2'
'-x, -y, -z'
'x, -y-1/2, z-1/2'

loop_
_atom_site_label
_atom_site_type_symbol
_atom_site_fract_x
_atom_site_fract_y
_atom_site_fract_z
_atom_site_U_iso_or_equiv
_atom_site_adp_type
_atom_site_occupancy
_atom_site_site_symmetry_order
_atom_site_calc_flag
_atom_site_refinement_flags_posn
O03 O 0.55286(11) 0.3661(4) 0.52122(14) 0.0296(6) Uani 1 1 d .
H03A H 0.5864 0.4389 0.5420 0.044 Uiso 1 1 d G
H03B H 0.5298 0.3103 0.5615 0.044 Uiso 1 1 d G
O04 O 0.48060(12) 0.2062(4) 0.65116(16) 0.0349(6) Uani 1 1 d .
H04A H 0.4496 0.1112 0.6418 0.052 Uiso 1 1 d G
H04B H 0.4614 0.3246 0.6646 0.052 Uiso 1 1 d G
O05 O 0.39770(12) -0.1291(4) 0.61016(16) 0.0368(6) Uani 1 1 d .
H05A H 0.4148 -0.1996 0.5689 0.055 Uiso 1 1 d G
H05B H 0.3537 -0.1263 0.6050 0.055 Uiso 1 1 d G
O01 O 0.85354(12) 0.2374(4) 0.39342(16) 0.0393(6) Uani 1 1 d .
O06 O 0.43031(13) 0.5607(4) 0.72504(16) 0.0398(6) Uani 1 1 d .
H06A H 0.4213 0.6653 0.6916 0.060 Uiso 1 1 d G
H06B H 0.4632 0.5960 0.7590 0.060 Uiso 1 1 d G
N01 N 0.63989(13) 0.6387(4) 0.59954(17) 0.0254(6) Uani 1 1 d .
C06 C 0.82394(16) 0.6772(5) 0.65973(19) 0.0241(7) Uani 1 1 d .
C08 C 0.71281(14) 0.6562(5) 0.5782(2) 0.0226(7) Uani 1 1 d .
H08 H 0.7202 0.7719 0.5370 0.027 Uiso 1 1 calc R
O02 O 0.75931(18) 0.0869(5) 0.4376(2) 0.0777(12) Uani 1 1 d .
C01 C 0.84312(16) 0.4771(5) 0.6309(2) 0.0260(7) Uani 1 1 d .
C07 C 0.74843(15) 0.7064(5) 0.66225(19) 0.0219(7) Uani 1 1 d .
H07 H 0.7367 0.8515 0.6816 0.026 Uiso 1 1 calc R
C12 C 0.71244(15) 0.5375(5) 0.7155(2) 0.0239(7) Uani 1 1 d .
H12 H 0.7191 0.5663 0.7763 0.029 Uiso 1 1 calc R
C05 C 0.87242(16) 0.8236(6) 0.6834(2) 0.0288(8) Uani 1 1 d .
H05 H 0.8592 0.9578 0.7039 0.035 Uiso 1 1 calc R
C10 C 0.78355(16) 0.3369(5) 0.6122(2) 0.0266(7) Uani 1 1 d .
H10 H 0.7991 0.1946 0.5937 0.032 Uiso 1 1 calc R
C11 C 0.74115(16) 0.3196(5) 0.6921(2) 0.0267(7) Uani 1 1 d .
H11A H 0.7034 0.2191 0.6829 0.032 Uiso 1 1 calc R
H11B H 0.7700 0.2655 0.7384 0.032 Uiso 1 1 calc R
C09 C 0.73881(15) 0.4420(5) 0.5439(2) 0.0231(7) Uani 1 1 d .
H09 H 0.6982 0.3497 0.5352 0.028 Uiso 1 1 calc R
C13 C 0.63864(16) 0.5733(6) 0.6890(2) 0.0277(8) Uani 1 1 d .
H13A H 0.6121 0.4421 0.6954 0.033 Uiso 1 1 calc R
H13B H 0.6179 0.6848 0.7234 0.033 Uiso 1 1 calc R
C14 C 0.77414(16) 0.4604(6) 0.4598(2) 0.0289(8) Uani 1 1 d .
H14 H 0.8157 0.5493 0.4663 0.035 Uiso 1 1 calc R
C02 C 0.91145(16) 0.4298(6) 0.6239(2) 0.0326(8) Uani 1 1 d .
H02 H 0.9250 0.2957 0.6037 0.039 Uiso 1 1 calc R
C19 C 0.60255(17) 0.8365(6) 0.5849(2) 0.0320(8) Uani 1 1 d .
H19A H 0.6238 0.9501 0.6173 0.048 Uiso 1 1 calc GR
H19B H 0.5554 0.8191 0.6021 0.048 Uiso 1 1 calc GR
H19C H 0.6036 0.8719 0.5254 0.048 Uiso 1 1 calc GR
C16 C 0.79463(18) 0.2358(7) 0.4312(2) 0.0362(9) Uani 1 1 d .
C03 C 0.96026(17) 0.5787(6) 0.6463(2) 0.0363(9) Uani 1 1 d .
H03 H 1.0071 0.5473 0.6406 0.044 Uiso 1 1 calc R
C04 C 0.94041(17) 0.7724(6) 0.6770(2) 0.0353(9) Uani 1 1 d .
H04 H 0.9739 0.8718 0.6938 0.042 Uiso 1 1 calc R
C15 C 0.72807(18) 0.5537(6) 0.3912(2) 0.0364(9) Uani 1 1 d .
H15A H 0.6884 0.4625 0.3828 0.055 Uiso 1 1 calc GR
H15B H 0.7533 0.5636 0.3391 0.055 Uiso 1 1 calc GR
H15C H 0.7131 0.6945 0.4079 0.055 Uiso 1 1 calc GR
C17 C 0.87571(19) 0.0318(6) 0.3637(3) 0.0408(9) Uani 1 1 d .
H17A H 0.9031 0.0495 0.3130 0.049 Uiso 1 1 calc R
H17B H 0.8357 -0.0556 0.3491 0.049 Uiso 1 1 calc R
C18 C 0.9172(2) -0.0765(7) 0.4300(3) 0.0480(11) Uani 1 1 d .
H18A H 0.9325 -0.2135 0.4093 0.072 Uiso 1 1 calc GR
H18B H 0.8896 -0.0972 0.4796 0.072 Uiso 1 1 calc GR
H18C H 0.9567 0.0106 0.4445 0.072 Uiso 1 1 calc GR

loop_
_atom_site_aniso_label
_atom_site_aniso_U_11
_atom_site_aniso_U_22
_atom_site_aniso_U_33
_atom_site_aniso_U_23
_atom_site_aniso_U_13
_atom_site_aniso_U_12
O03 0.0286(12) 0.0303(14) 0.0299(12) -0.0013(11) -0.0002(10) -0.0062(10)
O04 0.0435(14) 0.0230(13) 0.0383(14) -0.0043(12) 0.0041(12) -0.0005(11)
O05 0.0390(13) 0.0335(15) 0.0380(14) -0.0046(12) 0.0072(11) -0.0015(12)
O01 0.0340(13) 0.0438(16) 0.0401(14) -0.0061(13) 0.0017(11) 0.0008(11)
O06 0.0495(16) 0.0352(15) 0.0346(15) 0.0011(12) -0.0015(12) 0.0018(12)
N01 0.0247(14) 0.0245(15) 0.0270(14) -0.0011(12) 0.0009(11) 0.0004(11)
C06 0.0292(16) 0.0230(18) 0.0199(16) 0.0036(14) -0.0013(13) -0.0008(14)
C08 0.0229(15) 0.0193(16) 0.0254(17) 0.0008(14) -0.0018(13) -0.0036(13)
O02 0.095(2) 0.045(2) 0.096(3) -0.0389(19) 0.061(2) -0.0277(19)
C01 0.0308(17) 0.0263(18) 0.0210(16) 0.0049(14) -0.0004(13) 0.0025(14)
C07 0.0255(16) 0.0162(16) 0.0241(16) -0.0006(13) 0.0006(13) 0.0004(13)
C12 0.0291(17) 0.0204(17) 0.0220(17) -0.0016(14) -0.0022(13) -0.0006(13)
C05 0.0338(18) 0.0266(19) 0.0258(17) 0.0048(15) -0.0020(14) -0.0019(14)
C10 0.0313(17) 0.0194(17) 0.0290(18) -0.0017(15) 0.0004(14) 0.0049(14)
C11 0.0323(17) 0.0204(18) 0.0274(17) 0.0026(15) -0.0019(14) -0.0021(14)
C09 0.0238(15) 0.0180(16) 0.0274(17) -0.0032(14) 0.0030(13) -0.0035(13)
C13 0.0299(17) 0.0289(19) 0.0243(17) -0.0007(15) 0.0028(14) -0.0009(14)
C14 0.0275(17) 0.0295(19) 0.0298(18) -0.0059(15) 0.0033(14) -0.0017(14)
C02 0.0319(19) 0.034(2) 0.0323(19) -0.0011(16) 0.0003(15) 0.0078(15)
C19 0.0324(18) 0.029(2) 0.0344(19) -0.0021(16) -0.0011(15) 0.0058(15)
C16 0.0341(19) 0.049(2) 0.0259(18) -0.0032(17) 0.0050(15) -0.0165(17)
C03 0.0250(17) 0.045(2) 0.039(2) 0.0030(18) 0.0007(15) 0.0039(16)
C04 0.0293(18) 0.043(2) 0.034(2) 0.0032(17) -0.0042(15) -0.0073(16)
C15 0.045(2) 0.040(2) 0.0239(17) -0.0014(16) 0.0013(15) -0.0014(17)
C17 0.039(2) 0.038(2) 0.045(2) -0.0162(19) -0.0028(17) 0.0115(17)
C18 0.046(2) 0.047(3) 0.051(3) -0.007(2) -0.0077(19) 0.0104(19)

loop_
_atom_type_symbol
_atom_type_description
_atom_type_scat_dispersion_real
_atom_type_scat_dispersion_imag
_atom_type_scat_source
C C 0.0033 0.0016 'International Tables Vol C Tables 4.2.6.8 and 6.1.1.4'
H H 0.0000 0.0000 'International Tables Vol C Tables 4.2.6.8 and 6.1.1.4'
N N 0.0061 0.0033 'International Tables Vol C Tables 4.2.6.8 and 6.1.1.4'
O O 0.0106 0.0060 'International Tables Vol C Tables 4.2.6.8 and 6.1.1.4'

loop_
_geom_angle_atom_site_label_1
_geom_angle_atom_site_label_2
_geom_angle_atom_site_label_3
_geom_angle
H03A O03 H03B 109.5
H04A O04 H04B 109.5
H05A O05 H05B 109.5
C16 O01 C17 114.4(3)
H06A O06 H06B 109.5
C08 N01 C13 105.7(2)
C19 N01 C08 112.5(3)
C19 N01 C13 112.1(3)
C01 C06 C07 113.1(3)
C05 C06 C01 120.6(3)
C05 C06 C07 126.3(3)
N01 C08 H08 110.9
N01 C08 C07 104.1(2)
N01 C08 C09 109.9(2)
C07 C08 H08 110.9
C07 C08 C09 109.9(2)
C09 C08 H08 110.9
C06 C01 C10 112.8(3)
C02 C01 C06 119.3(3)
C02 C01 C10 127.9(3)
C06 C07 C08 112.9(3)
C06 C07 H07 110.9
C06 C07 C12 113.0(3)
C08 C07 H07 110.9
C08 C07 C12 97.6(2)
C12 C07 H07 110.9
C07 C12 H12 110.9
C11 C12 C07 108.3(3)
C11 C12 H12 110.9
C13 C12 C07 100.7(2)
C13 C12 H12 110.9
C13 C12 C11 114.6(3)
C06 C05 H05 120.4
C06 C05 C04 119.2(3)
C04 C05 H05 120.4
C01 C10 H10 110.7
C01 C10 C11 107.9(3)
C01 C10 C09 108.9(3)
C11 C10 H10 110.7
C11 C10 C09 108.0(2)
C09 C10 H10 110.7
C12 C11 C10 110.0(3)
C12 C11 H11A 109.7
C12 C11 H11B 109.7
C10 C11 H11A 109.7
C10 C11 H11B 109.7
H11A C11 H11B 108.2
C08 C09 H09 107.1
C10 C09 C08 108.3(3)
C10 C09 H09 107.1
C14 C09 C08 113.6(3)
C14 C09 C10 113.2(3)
C14 C09 H09 107.1
N01 C13 C12 106.3(3)
N01 C13 H13A 110.5
N01 C13 H13B 110.5
C12 C13 H13A 110.5
C12 C13 H13B 110.5
H13A C13 H13B 108.7
C09 C14 H14 109.5
C09 C14 C16 108.3(3)
C09 C14 C15 112.9(3)
C16 C14 H14 109.5
C15 C14 H14 109.5
C15 C14 C16 107.2(3)
C01 C02 H02 120.0
C01 C02 C03 120.0(3)
C03 C02 H02 120.0
N01 C19 H19A 109.5
N01 C19 H19B 109.5
N01 C19 H19C 109.5
H19A C19 H19B 109.5
H19A C19 H19C 109.5
H19B C19 H19C 109.5
O01 C16 C14 111.3(3)
O02 C16 O01 124.9(4)
O02 C16 C14 123.6(3)
C02 C03 H03 120.1
C04 C03 C02 119.8(3)
C04 C03 H03 120.1
C05 C04 H04 119.5
C03 C04 C05 121.0(3)
C03 C04 H04 119.5
C14 C15 H15A 109.5
C14 C15 H15B 109.5
C14 C15 H15C 109.5
H15A C15 H15B 109.5
H15A C15 H15C 109.5
H15B C15 H15C 109.5
O01 C17 H17A 109.7
O01 C17 H17B 109.7
O01 C17 C18 109.9(3)
H17A C17 H17B 108.2
C18 C17 H17A 109.7
C18 C17 H17B 109.7
C17 C18 H18A 109.5
C17 C18 H18B 109.5
C17 C18 H18C 109.5
H18A C18 H18B 109.5
H18A C18 H18C 109.5
H18B C18 H18C 109.5

loop_
_geom_bond_atom_site_label_1
_geom_bond_atom_site_label_2
_geom_bond_distance
O03 H03A 0.8699
O03 H03B 0.8702
O04 H04A 0.8699
O04 H04B 0.8698
O05 H05A 0.8700
O05 H05B 0.8703
O01 C16 1.318(4)
O01 C17 1.459(5)
O06 H06A 0.8698
O06 H06B 0.8703
N01 C08 1.486(4)
N01 C13 1.495(4)
N01 C19 1.472(4)
C06 C01 1.405(5)
C06 C07 1.501(4)
C06 C05 1.383(5)
C08 H08 1.0000
C08 C07 1.545(4)
C08 C09 1.556(4)
O02 C16 1.179(5)
C01 C10 1.501(5)
C01 C02 1.386(5)
C07 H07 1.0000
C07 C12 1.549(4)
C12 H12 1.0000
C12 C11 1.543(5)
C12 C13 1.527(4)
C05 H05 0.9500
C05 C04 1.384(5)
C10 H10 1.0000
C10 C11 1.544(5)
C10 C09 1.547(4)
C11 H11A 0.9900
C11 H11B 0.9900
C09 H09 1.0000
C09 C14 1.532(5)
C13 H13A 0.9900
C13 H13B 0.9900
C14 H14 1.0000
C14 C16 1.552(6)
C14 C15 1.536(5)
C02 H02 0.9500
C02 C03 1.392(5)
C19 H19A 0.9800
C19 H19B 0.9800
C19 H19C 0.9800
C03 H03 0.9500
C03 C04 1.383(6)
C04 H04 0.9500
C15 H15A 0.9800
C15 H15B 0.9800
C15 H15C 0.9800
C17 H17A 0.9900
C17 H17B 0.9900
C17 C18 1.500(6)
C18 H18A 0.9800
C18 H18B 0.9800
C18 H18C 0.9800

loop_
_geom_torsion_atom_site_label_1
_geom_torsion_atom_site_label_2
_geom_torsion_atom_site_label_3
_geom_torsion_atom_site_label_4
_geom_torsion
N01 C08 C07 C06 165.5(3)
N01 C08 C07 C12 46.4(3)
N01 C08 C09 C10 -105.7(3)
N01 C08 C09 C14 127.6(3)
C06 C01 C10 C11 -56.9(3)
C06 C01 C10 C09 60.0(4)
C06 C01 C02 C03 0.9(5)
C06 C07 C12 C11 -46.0(3)
C06 C07 C12 C13 -166.6(3)
C06 C05 C04 C03 0.8(5)
C08 N01 C13 C12 -4.3(3)
C08 C07 C12 C11 73.0(3)
C08 C07 C12 C13 -47.6(3)
C08 C09 C14 C16 -177.6(2)
C08 C09 C14 C15 -59.0(4)
C01 C06 C07 C08 -53.4(4)
C01 C06 C07 C12 56.3(4)
C01 C06 C05 C04 1.2(5)
C01 C10 C11 C12 63.7(3)
C01 C10 C09 C08 -61.4(3)
C01 C10 C09 C14 65.5(4)
C01 C02 C03 C04 1.1(5)
C07 C06 C01 C10 -1.9(4)
C07 C06 C01 C02 178.8(3)
C07 C06 C05 C04 -179.7(3)
C07 C08 C09 C10 8.3(3)
C07 C08 C09 C14 -118.4(3)
C07 C12 C11 C10 -12.1(3)
C07 C12 C13 N01 33.4(3)
C05 C06 C01 C10 177.2(3)
C05 C06 C01 C02 -2.1(5)
C05 C06 C07 C08 127.5(3)
C05 C06 C07 C12 -122.8(3)
C10 C01 C02 C03 -178.3(3)
C10 C09 C14 C16 58.3(3)
C10 C09 C14 C15 176.9(3)
C11 C12 C13 N01 -82.6(3)
C11 C10 C09 C08 55.4(3)
C11 C10 C09 C14 -177.6(3)
C09 C08 C07 C06 47.8(3)
C09 C08 C07 C12 -71.3(3)
C09 C10 C11 C12 -53.8(3)
C09 C14 C16 O01 -143.0(3)
C09 C14 C16 O02 42.0(5)
C13 N01 C08 C07 -26.8(3)
C13 N01 C08 C09 90.9(3)
C13 C12 C11 C10 99.4(3)
C02 C01 C10 C11 122.3(4)
C02 C01 C10 C09 -120.8(4)
C02 C03 C04 C05 -1.9(5)
C19 N01 C08 C07 95.8(3)
C19 N01 C08 C09 -146.5(3)
C19 N01 C13 C12 -127.2(3)
C16 O01 C17 C18 -90.3(4)
C15 C14 C16 O01 94.9(3)
C15 C14 C16 O02 -80.1(5)
C17 O01 C16 O02 -4.3(6)
C17 O01 C16 C14 -179.2(3)
